data_1573192
loop_
_publ_author_name
'Zhou, Wenju'
'Aslandukov, Andrey'
'Minchenkova, Anastasiia'
'Hanfland, Michael'
'Dubrovinsky, Leonid'
'Dubrovinskaia, Natalia'

_publ_section_title
;
 Structural transformations and stability of benzo[a]pyrene under high
 pressure.
;
_journal_coeditor_code LQ5058
_journal_issue 1
_journal_name_full IUCrJ
_journal_paper_doi 10.1107/S2052252524010455
_journal_volume 12
_journal_year 2025
_chemical_formula_moiety 'C20 H12'
_chemical_formula_sum 'C20 H12'
_chemical_formula_weight 252.30
_space_group_crystal_system monoclinic
_space_group_IT_number 14
_space_group_name_Hall '-P 2ybc'
_space_group_name_H-M_alt 'P 1 21/c 1'
_atom_sites_solution_hydrogens geom
_audit_creation_date 2024-08-20
_audit_creation_method
;
Olex2 1.5
(compiled 2024.02.16 svn.r378c4104 for OlexSys, GUI svn.r6928)
;
_cell_angle_alpha 90
_cell_angle_beta 97.006(8)
_cell_angle_gamma 90
_cell_formula_units_Z 4
_cell_length_a 4.5384(3)
_cell_length_b 20.439(5)
_cell_length_c 13.531(2)
_cell_measurement_reflns_used 302
_cell_measurement_temperature 293(2)
_cell_measurement_theta_max 14.9710
_cell_measurement_theta_min 2.6040
_cell_volume 1245.8(4)
_computing_cell_refinement 'CrysAlisPro 1.171.42.49 (Rigaku OD, 2022)'
_computing_data_collection 'CrysAlisPro 1.171.42.49 (Rigaku OD, 2022)'
_computing_data_reduction 'CrysAlisPro 1.171.42.49 (Rigaku OD, 2022)'
_computing_molecular_graphics 'Olex2 1.5 (Dolomanov et al., 2009)'
_computing_publication_material 'Olex2 1.5 (Dolomanov et al., 2009)'
_computing_structure_refinement 'XL  (Sheldrick, 2008)'
_computing_structure_solution 'SHELXT 2014/5 (Sheldrick, 2014)'
_diffrn_ambient_temperature 293(2)
_diffrn_detector_area_resol_mean 13.3333
_diffrn_measured_fraction_theta_full 0.459
_diffrn_measured_fraction_theta_max 0.248
_diffrn_measurement_details
;
List of Runs (angles in degrees, time in seconds):

  # Type    Start    End  Width  t~exp~   \w     \q     \k     \f   Frames
--------------------------------------------------------------------------
  1  \w    -32.00  32.50   0.50    1.00    --    0.00   0.00   0.00  129
;
_diffrn_measurement_device 'abstract diffractometer'
_diffrn_measurement_device_type 'esperanto-CrysAlisPro-abstract goniometer imported esperanto images'
_diffrn_measurement_method '\w scans'
_diffrn_radiation_type synchrotron
_diffrn_radiation_wavelength 0.410
_diffrn_reflns_av_R_equivalents 0.0350
_diffrn_reflns_av_unetI/netI 0.0759
_diffrn_reflns_Laue_measured_fraction_full 0.459
_diffrn_reflns_Laue_measured_fraction_max 0.248
_diffrn_reflns_limit_h_max 7
_diffrn_reflns_limit_h_min -7
_diffrn_reflns_limit_k_max 18
_diffrn_reflns_limit_k_min -22
_diffrn_reflns_limit_l_max 18
_diffrn_reflns_limit_l_min -19
_diffrn_reflns_number 3094
_diffrn_reflns_point_group_measured_fraction_full 0.459
_diffrn_reflns_point_group_measured_fraction_max 0.248
_diffrn_reflns_theta_full 14.241
_diffrn_reflns_theta_max 21.630
_diffrn_reflns_theta_min 2.608
_diffrn_source synchrotron
_exptl_absorpt_coefficient_mu 0.035
_exptl_absorpt_correction_T_max 1.00000
_exptl_absorpt_correction_T_min 0.29627
_exptl_absorpt_correction_type multi-scan
_exptl_absorpt_process_details
;
CrysAlisPro 1.171.42.49 (Rigaku Oxford Diffraction, 2022)
Empirical absorption correction using spherical harmonics,
implemented in SCALE3 ABSPACK scaling algorithm.
;
_exptl_crystal_colour 'clear colourless'
_exptl_crystal_colour_lustre clear
_exptl_crystal_colour_primary colourless
_exptl_crystal_density_diffrn 1.345
_exptl_crystal_description block
_exptl_crystal_F_000 528
_exptl_crystal_size_max 0.01
_exptl_crystal_size_mid 0.01
_exptl_crystal_size_min 0.01
_refine_diff_density_max 0.082
_refine_diff_density_min -0.095
_refine_diff_density_rms 0.020
_refine_ls_extinction_method none
_refine_ls_goodness_of_fit_ref 0.901
_refine_ls_hydrogen_treatment constr
_refine_ls_matrix_type full
_refine_ls_number_parameters 181
_refine_ls_number_reflns 1877
_refine_ls_number_restraints 0
_refine_ls_restrained_S_all 0.901
_refine_ls_R_factor_all 0.1725
_refine_ls_R_factor_gt 0.0598
_refine_ls_shift/su_max 0.000
_refine_ls_shift/su_mean 0.000
_refine_ls_structure_factor_coef Fsqd
_refine_ls_weighting_details 'w=1/[\s^2^(Fo^2^)+(0.0949P)^2^] where P=(Fo^2^+2Fc^2^)/3'
_refine_ls_weighting_scheme calc
_refine_ls_wR_factor_gt 0.1446
_refine_ls_wR_factor_ref 0.1958
_reflns_Friedel_coverage 0.000
_reflns_number_gt 661
_reflns_number_total 1877
_reflns_threshold_expression 'I > 2\s(I)'
_cod_data_source_file lq5058.cif
_cod_data_source_block benzoapyrene_0GPa
_cod_database_code 1573192
_shelx_shelxl_version_number 2017/1
_shelx_space_group_comment
;
The symmetry employed for this shelxl refinement is uniquely defined
by the following loop, which should always be used as a source of
symmetry information in preference to the above space-group names.
They are only intended as comments.
;
_shelx_estimated_absorpt_t_max 1.000
_shelx_estimated_absorpt_t_min 1.000
_olex2_refinement_description
;
1. Fixed Uiso
 At 1.2 times of:
  All C(H) groups
2.a Aromatic/amide H refined with riding coordinates:
 C001(H001), C002(H002), C006(H006), C00B(H00B), C00C(H00C), C00E(H00E),
 C00F(H00F), C00G(H00G), C00H(H00H), C00I(H00I), C00J(H00J), C00K(H00K)
;
_olex2_submission_special_instructions 'No special instructions were received'
_oxdiff_exptl_absorpt_empirical_details
;
Empirical correction (ABSPACK) includes:
- Absorption correction using spherical harmonics
- Frame scaling
;

loop_
_space_group_symop_operation_xyz
'x, y, z'
'-x, y+1/2, -z+1/2'
'-x, -y, -z'
'x, -y-1/2, z-1/2'

loop_
_atom_site_label
_atom_site_type_symbol
_atom_site_fract_x
_atom_site_fract_y
_atom_site_fract_z
_atom_site_U_iso_or_equiv
_atom_site_adp_type
_atom_site_occupancy
_atom_site_site_symmetry_order
_atom_site_calc_flag
_atom_site_refinement_flags_posn
_atom_site_refinement_flags_adp
_atom_site_refinement_flags_occupancy
_atom_site_disorder_assembly
_atom_site_disorder_group
C001 C -0.3158(6) 0.4606(3) 0.6504(3) 0.0774(15) Uani 1 1 d . . . . .
H001 H -0.404908 0.458074 0.584842 0.093 Uiso 1 1 calc R U . . .
C002 C 0.2356(6) 0.6528(2) 0.5597(2) 0.0689(13) Uani 1 1 d . . . . .
H002 H 0.141746 0.650225 0.494731 0.083 Uiso 1 1 calc R U . . .
C003 C 0.3064(5) 0.6117(2) 0.7322(2) 0.0535(11) Uani 1 1 d . . . . .
C004 C 0.5137(5) 0.6624(2) 0.7561(2) 0.0581(10) Uani 1 1 d . . . . .
C005 C 0.2387(5) 0.5664(2) 0.8047(2) 0.0580(11) Uani 1 1 d . . . . .
C006 C 0.5820(5) 0.6230(2) 0.9273(2) 0.0638(12) Uani 1 1 d . . . . .
H006 H 0.673508 0.626158 0.992436 0.077 Uiso 1 1 calc R U . . .
C007 C 0.5829(6) 0.7088(2) 0.6828(3) 0.0652(13) Uani 1 1 d . . . . .
C008 C -0.1096(5) 0.5105(2) 0.6781(3) 0.0652(12) Uani 1 1 d . . . . .
C009 C 0.1626(5) 0.6063(2) 0.6309(2) 0.0642(13) Uani 1 1 d . . . . .
C00A C 0.0292(5) 0.5143(2) 0.7772(2) 0.0621(12) Uani 1 1 d . . . . .
C00B C 0.3820(5) 0.5749(2) 0.9036(2) 0.0667(12) Uani 1 1 d . . . . .
H00B H 0.336293 0.546525 0.953202 0.080 Uiso 1 1 calc R U . . .
C00C C -0.0378(6) 0.5575(2) 0.6070(2) 0.0663(13) Uani 1 1 d . . . . .
H00C H -0.131142 0.554817 0.541977 0.080 Uiso 1 1 calc R U . . .
C00D C 0.6565(5) 0.6687(2) 0.8557(2) 0.0651(12) Uani 1 1 d . . . . .
C00E C -0.0457(6) 0.4672(2) 0.8451(3) 0.0701(13) Uani 1 1 d . . . . .
H00E H 0.043702 0.468862 0.910677 0.084 Uiso 1 1 calc R U . . .
C00F C 0.8646(6) 0.7196(3) 0.8766(3) 0.0763(14) Uani 1 1 d . . . . .
H00F H 0.960865 0.723826 0.941040 0.092 Uiso 1 1 calc R U . . .
C00G C 0.4377(6) 0.7009(2) 0.5835(2) 0.0733(13) Uani 1 1 d . . . . .
H00G H 0.483206 0.729483 0.534109 0.088 Uiso 1 1 calc R U . . .
C00H C -0.2470(7) 0.4189(3) 0.8173(3) 0.0860(14) Uani 1 1 d . . . . .
H00H H -0.292303 0.387977 0.863639 0.103 Uiso 1 1 calc R U . . .
C00I C 0.7891(6) 0.7572(2) 0.7101(3) 0.0762(14) Uani 1 1 d . . . . .
H00I H 0.834574 0.787124 0.662367 0.091 Uiso 1 1 calc R U . . .
C00J C 0.9291(6) 0.7626(3) 0.8057(3) 0.0801(14) Uani 1 1 d . . . . .
H00J H 1.067748 0.795550 0.821867 0.096 Uiso 1 1 calc R U . . .
C00K C -0.3866(6) 0.4159(3) 0.7179(3) 0.0894(16) Uani 1 1 d . . . . .
H00K H -0.526090 0.383543 0.698959 0.107 Uiso 1 1 calc R U . . .

loop_
_atom_site_aniso_label
_atom_site_aniso_U_11
_atom_site_aniso_U_22
_atom_site_aniso_U_33
_atom_site_aniso_U_23
_atom_site_aniso_U_13
_atom_site_aniso_U_12
C001 0.0637(15) 0.072(6) 0.095(3) -0.011(2) 0.0019(15) -0.001(2)
C002 0.0787(15) 0.071(5) 0.055(2) 0.0060(15) 0.0020(13) 0.0065(19)
C003 0.0548(11) 0.042(4) 0.062(2) -0.0028(13) -0.0002(10) 0.0086(15)
C004 0.0585(11) 0.052(4) 0.064(2) -0.0005(15) 0.0085(11) 0.0109(16)
C005 0.0600(12) 0.045(4) 0.068(2) 0.0014(14) 0.0049(12) 0.0054(16)
C006 0.0718(14) 0.063(4) 0.054(2) -0.0017(14) -0.0033(12) 0.0085(19)
C007 0.0664(15) 0.051(5) 0.078(2) 0.0002(16) 0.0090(13) 0.0079(18)
C008 0.0603(13) 0.053(5) 0.081(3) -0.0057(17) 0.0020(13) 0.0077(18)
C009 0.0633(13) 0.067(5) 0.060(2) -0.0007(15) 0.0008(12) 0.0115(18)
C00A 0.0633(13) 0.051(5) 0.071(3) 0.0001(15) 0.0059(13) 0.0090(17)
C00B 0.0730(14) 0.066(4) 0.060(2) 0.0062(14) 0.0059(12) 0.0097(18)
C00C 0.0690(14) 0.058(5) 0.068(2) -0.0045(16) -0.0062(13) 0.0086(19)
C00D 0.0570(12) 0.071(5) 0.066(2) -0.0120(15) 0.0027(12) 0.0099(18)
C00E 0.0800(17) 0.051(5) 0.081(3) 0.0002(17) 0.0141(15) 0.004(2)
C00F 0.0703(16) 0.070(6) 0.086(3) -0.0177(18) -0.0003(15) 0.007(2)
C00G 0.0860(17) 0.066(5) 0.070(2) 0.0160(16) 0.0154(15) 0.018(2)
C00H 0.0954(19) 0.060(6) 0.108(3) 0.006(2) 0.0317(18) 0.003(3)
C00I 0.0802(17) 0.047(6) 0.103(3) 0.0001(18) 0.0169(16) 0.000(2)
C00J 0.0837(19) 0.047(6) 0.110(4) -0.013(2) 0.0164(17) -0.010(2)
C00K 0.0728(17) 0.076(6) 0.121(4) -0.025(3) 0.0167(18) -0.009(2)

loop_
_atom_type_symbol
_atom_type_description
_atom_type_scat_dispersion_real
_atom_type_scat_dispersion_imag
_atom_type_scat_source
C C -0.0001 0.0005 'International Tables Vol C Tables 4.2.6.8 and 6.1.1.4'
H H 0.0000 0.0000 'International Tables Vol C Tables 4.2.6.8 and 6.1.1.4'

loop_
_geom_angle_atom_site_label_1
_geom_angle_atom_site_label_2
_geom_angle_atom_site_label_3
_geom_angle
_geom_angle_site_symmetry_1
_geom_angle_site_symmetry_3
_geom_angle_publ_flag
C008 C001 H001 119.6 . . ?
C00K C001 H001 119.6 . . ?
C00K C001 C008 120.9(4) . . ?
C009 C002 H002 119.0 . . ?
C00G C002 H002 119.0 . . ?
C00G C002 C009 122.0(3) . . ?
C004 C003 C009 118.9(3) . . ?
C005 C003 C004 121.3(3) . . ?
C005 C003 C009 119.8(3) . . ?
C003 C004 C007 121.6(3) . . ?
C003 C004 C00D 119.7(3) . . ?
C00D C004 C007 118.7(4) . . ?
C003 C005 C00A 119.8(3) . . ?
C003 C005 C00B 117.4(4) . . ?
C00B C005 C00A 122.8(3) . . ?
C00B C006 H006 119.1 . . ?
C00B C006 C00D 121.9(3) . . ?
C00D C006 H006 119.1 . . ?
C00G C007 C004 117.4(4) . . ?
C00I C007 C004 119.2(3) . . ?
C00I C007 C00G 123.4(4) . . ?
C001 C008 C00A 120.0(4) . . ?
C001 C008 C00C 120.6(3) . . ?
C00A C008 C00C 119.5(4) . . ?
C002 C009 C003 118.3(4) . . ?
C00C C009 C002 122.2(3) . . ?
C00C C009 C003 119.5(3) . . ?
C008 C00A C005 119.2(4) . . ?
C00E C00A C005 122.8(3) . . ?
C00E C00A C008 118.0(4) . . ?
C005 C00B H00B 119.0 . . ?
C006 C00B C005 121.9(4) . . ?
C006 C00B H00B 119.0 . . ?
C008 C00C H00C 118.9 . . ?
C009 C00C C008 122.2(3) . . ?
C009 C00C H00C 118.9 . . ?
C006 C00D C004 117.8(4) . . ?
C00F C00D C004 118.1(4) . . ?
C00F C00D C006 124.0(3) . . ?
C00A C00E H00E 119.2 . . ?
C00H C00E C00A 121.6(4) . . ?
C00H C00E H00E 119.2 . . ?
C00D C00F H00F 118.9 . . ?
C00J C00F C00D 122.1(4) . . ?
C00J C00F H00F 118.9 . . ?
C002 C00G C007 121.7(4) . . ?
C002 C00G H00G 119.1 . . ?
C007 C00G H00G 119.1 . . ?
C00E C00H H00H 120.1 . . ?
C00E C00H C00K 119.9(4) . . ?
C00K C00H H00H 120.1 . . ?
C007 C00I H00I 119.1 . . ?
C00J C00I C007 121.9(4) . . ?
C00J C00I H00I 119.1 . . ?
C00F C00J C00I 119.9(4) . . ?
C00F C00J H00J 120.0 . . ?
C00I C00J H00J 120.0 . . ?
C001 C00K C00H 119.7(5) . . ?
C001 C00K H00K 120.2 . . ?
C00H C00K H00K 120.2 . . ?

loop_
_geom_bond_atom_site_label_1
_geom_bond_atom_site_label_2
_geom_bond_distance
_geom_bond_site_symmetry_2
_geom_bond_publ_flag
C001 H001 0.9300 . ?
C001 C008 1.405(6) . ?
C001 C00K 1.358(6) . ?
C002 H002 0.9300 . ?
C002 C009 1.422(5) . ?
C002 C00G 1.356(5) . ?
C003 C004 1.410(5) . ?
C003 C005 1.409(5) . ?
C003 C009 1.449(4) . ?
C004 C007 1.434(5) . ?
C004 C00D 1.428(4) . ?
C005 C00A 1.446(5) . ?
C005 C00B 1.425(4) . ?
C006 H006 0.9300 . ?
C006 C00B 1.349(5) . ?
C006 C00D 1.416(5) . ?
C007 C00G 1.431(5) . ?
C007 C00I 1.382(6) . ?
C008 C00A 1.412(5) . ?
C008 C00C 1.426(5) . ?
C009 C00C 1.361(5) . ?
C00A C00E 1.401(5) . ?
C00B H00B 0.9300 . ?
C00C H00C 0.9300 . ?
C00D C00F 1.410(6) . ?
C00E H00E 0.9300 . ?
C00E C00H 1.367(6) . ?
C00F H00F 0.9300 . ?
C00F C00J 1.359(6) . ?
C00G H00G 0.9300 . ?
C00H H00H 0.9300 . ?
C00H C00K 1.417(5) . ?
C00I H00I 0.9300 . ?
C00I C00J 1.374(5) . ?
C00J H00J 0.9300 . ?
C00K H00K 0.9300 . ?

loop_
_geom_torsion_atom_site_label_1
_geom_torsion_atom_site_label_2
_geom_torsion_atom_site_label_3
_geom_torsion_atom_site_label_4
_geom_torsion
_geom_torsion_site_symmetry_1
_geom_torsion_site_symmetry_2
_geom_torsion_site_symmetry_3
_geom_torsion_site_symmetry_4
_geom_torsion_publ_flag
C001 C008 C00A C005 -179.4(3) . . . . ?
C001 C008 C00A C00E 0.0(6) . . . . ?
C001 C008 C00C C009 -179.4(3) . . . . ?
C002 C009 C00C C008 179.6(4) . . . . ?
C003 C004 C007 C00G -1.3(5) . . . . ?
C003 C004 C007 C00I -179.6(3) . . . . ?
C003 C004 C00D C006 0.0(5) . . . . ?
C003 C004 C00D C00F 179.4(3) . . . . ?
C003 C005 C00A C008 -1.4(5) . . . . ?
C003 C005 C00A C00E 179.2(3) . . . . ?
C003 C005 C00B C006 -2.0(5) . . . . ?
C003 C009 C00C C008 -1.0(5) . . . . ?
C004 C003 C005 C00A -178.8(3) . . . . ?
C004 C003 C005 C00B 1.6(5) . . . . ?
C004 C003 C009 C002 -0.5(5) . . . . ?
C004 C003 C009 C00C 180.0(3) . . . . ?
C004 C007 C00G C002 2.0(5) . . . . ?
C004 C007 C00I C00J -0.4(6) . . . . ?
C004 C00D C00F C00J 0.8(6) . . . . ?
C005 C003 C004 C007 -179.8(3) . . . . ?
C005 C003 C004 C00D -0.6(5) . . . . ?
C005 C003 C009 C002 179.9(3) . . . . ?
C005 C003 C009 C00C 0.4(5) . . . . ?
C005 C00A C00E C00H 179.3(3) . . . . ?
C006 C00D C00F C00J -179.8(4) . . . . ?
C007 C004 C00D C006 179.1(3) . . . . ?
C007 C004 C00D C00F -1.5(5) . . . . ?
C007 C00I C00J C00F -0.3(6) . . . . ?
C008 C001 C00K C00H -1.2(7) . . . . ?
C008 C00A C00E C00H -0.1(6) . . . . ?
C009 C002 C00G C007 -2.0(6) . . . . ?
C009 C003 C004 C007 0.6(5) . . . . ?
C009 C003 C004 C00D 179.7(3) . . . . ?
C009 C003 C005 C00A 0.8(5) . . . . ?
C009 C003 C005 C00B -178.7(3) . . . . ?
C00A C005 C00B C006 178.4(3) . . . . ?
C00A C008 C00C C009 0.3(6) . . . . ?
C00A C00E C00H C00K -0.4(6) . . . . ?
C00B C005 C00A C008 178.1(3) . . . . ?
C00B C005 C00A C00E -1.2(6) . . . . ?
C00B C006 C00D C004 -0.3(5) . . . . ?
C00B C006 C00D C00F -179.8(3) . . . . ?
C00C C008 C00A C005 0.8(5) . . . . ?
C00C C008 C00A C00E -179.8(4) . . . . ?
C00D C004 C007 C00G 179.6(3) . . . . ?
C00D C004 C007 C00I 1.3(5) . . . . ?
C00D C006 C00B C005 1.4(6) . . . . ?
C00D C00F C00J C00I 0.1(7) . . . . ?
C00E C00H C00K C001 1.0(6) . . . . ?
C00G C002 C009 C003 1.2(5) . . . . ?
C00G C002 C009 C00C -179.3(3) . . . . ?
C00G C007 C00I C00J -178.6(4) . . . . ?
C00I C007 C00G C002 -179.8(3) . . . . ?
C00K C001 C008 C00A 0.7(6) . . . . ?
C00K C001 C008 C00C -179.6(4) . . . . ?
